data_2203365
loop_
_publ_author_name
'Huo, Fangjun'
'Yin, Caixia'
'Guo, Wei'
'Xia, Chizhong'
'Yang, Pin'

_publ_section_title
;
 The Baylis--Hillman adduct of 4-nitrobenzaldehyde and
 cyclohex-2-en-1-one:
 2-[hydroxy(4-nitrophenyl)methyl]-cyclohex-2-en-1-one
;
_journal_issue 3
_journal_name_full 'Acta Crystallographica Section E'
_journal_page_first o419
_journal_page_last o421
_journal_paper_doi 10.1107/S1600536804003587
_journal_volume 60
_journal_year 2004
_chemical_formula_iupac 'C13 H13 N O4'
_chemical_formula_moiety 'C13 H13 N O4'
_chemical_formula_sum 'C13 H13 N O4'
_chemical_formula_weight 247.24
_chemical_melting_point 362
_chemical_name_common 2-[hydroxy(4-nitrophenyl)methyl]-cyclohex-2-en-1-one
_chemical_name_systematic
;
2-[hydroxy(4-nitrophenyl)methyl]-cyclohex-2-en-1-one
;
_space_group_IT_number 14
_symmetry_cell_setting monoclinic
_symmetry_space_group_name_Hall '-P 2yn'
_symmetry_space_group_name_H-M 'P 1 21/n 1'
_atom_sites_solution_hydrogens geom
_atom_sites_solution_primary direct
_atom_sites_solution_secondary difmap
_audit_creation_method SHELXL-97
_cell_angle_alpha 90.00
_cell_angle_beta 97.884(4)
_cell_angle_gamma 90.00
_cell_formula_units_Z 4
_cell_length_a 6.7202(16)
_cell_length_b 10.131(3)
_cell_length_c 17.813(4)
_cell_measurement_reflns_used 6932
_cell_measurement_temperature 298(2)
_cell_measurement_theta_max 22.2
_cell_measurement_theta_min 2.32
_cell_volume 1201.3(5)
_computing_cell_refinement 'SAINT (Bruker, 2000)'
_computing_data_collection 'SMART (Bruker, 2000)'
_computing_data_reduction SAINT
_computing_molecular_graphics 'SHELXTL (Bruker, 1999)'
_computing_publication_material SHELXTL
_computing_structure_refinement 'SHELXL97 (Sheldrick, 1997)'
_computing_structure_solution 'SHELXS97 (Sheldrick, 1997)'
_diffrn_ambient_temperature 298(2)
_diffrn_detector_area_resol_mean '100x100 microns'
_diffrn_measured_fraction_theta_full 0.999
_diffrn_measured_fraction_theta_max 0.999
_diffrn_measurement_device_type 'Bruker SMART 1K CCD area-detector'
_diffrn_measurement_method \w
_diffrn_radiation_monochromator graphite
_diffrn_radiation_source 'fine-focus sealed tube'
_diffrn_radiation_type MoK\a
_diffrn_radiation_wavelength 0.71073
_diffrn_reflns_av_R_equivalents 0.087
_diffrn_reflns_av_sigmaI/netI 0.073
_diffrn_reflns_limit_h_max 7
_diffrn_reflns_limit_h_min -7
_diffrn_reflns_limit_k_max 12
_diffrn_reflns_limit_k_min -11
_diffrn_reflns_limit_l_max 21
_diffrn_reflns_limit_l_min -16
_diffrn_reflns_number 5777
_diffrn_reflns_theta_full 25.0
_diffrn_reflns_theta_max 25.0
_diffrn_reflns_theta_min 2.3
_diffrn_standards_decay_% 0
_diffrn_standards_interval_count 0
_diffrn_standards_interval_time 0
_diffrn_standards_number 0
_exptl_absorpt_coefficient_mu 0.10
_exptl_absorpt_correction_T_max 0.99
_exptl_absorpt_correction_T_min 0.98
_exptl_absorpt_correction_type multi-scan
_exptl_absorpt_process_details '(SADABS; Sheldrick, 1996)'
_exptl_crystal_colour colorless
_exptl_crystal_density_diffrn 1.367
_exptl_crystal_density_method 'not measured'
_exptl_crystal_description pillar
_exptl_crystal_F_000 520
_exptl_crystal_size_max 0.20
_exptl_crystal_size_mid 0.20
_exptl_crystal_size_min 0.10
_refine_diff_density_max 0.21
_refine_diff_density_min -0.17
_refine_ls_extinction_method none
_refine_ls_goodness_of_fit_ref 1.01
_refine_ls_hydrogen_treatment constr
_refine_ls_matrix_type full
_refine_ls_number_parameters 164
_refine_ls_number_reflns 2102
_refine_ls_number_restraints 0
_refine_ls_restrained_S_all 1.01
_refine_ls_R_factor_all 0.085
_refine_ls_R_factor_gt 0.056
_refine_ls_shift/su_max 0.000
_refine_ls_shift/su_mean 0.000
_refine_ls_structure_factor_coef Fsqd
_refine_ls_weighting_details 'calc w = 1/[\s^2^(Fo^2^)+(0.0649P)^2^] where P = (Fo^2^+2Fc^2^)/3'
_refine_ls_weighting_scheme calc
_refine_ls_wR_factor_gt 0.131
_refine_ls_wR_factor_ref 0.146
_reflns_number_gt 1396
_reflns_number_total 2102
_reflns_threshold_expression I>2\s(I)
_cod_data_source_file ya6194.cif
_cod_data_source_block I
_cod_depositor_comments
;
The following automatic conversions were performed:
'_symmetry_cell_setting' value 'Monoclinic' changed to 'monoclinic'
according to '/home/saulius/struct/CIF-dictionaries/cif_core.dic'
dictionary named 'cif_core.dic' version 2.4.1 from 2010-06-29.

Automatic conversion script
Id: cif_fix_enum 1527 2010-12-29 10:47:43Z saulius 

The following automatic conversions were performed:

'_symmetry_cell_setting' value 'Monoclinic' changed to 'monoclinic'
according to /home/saulius/struct/CIF-dictionaries/cif_core.dic
dictionary named 'cif_core.dic' version 2.4.1 from 2010-06-29.

Automatic conversion script
Id: cif_fix_values 1715 2011-07-08 13:25:40Z adriana 
;
_cod_original_cell_volume 1201.2(5)
_cod_original_sg_symbol_H-M 'P 21/n'
_cod_database_code 2203365
_cod_database_fobs_code 2203365

loop_
_symmetry_equiv_pos_as_xyz
'x, y, z'
'-x+1/2, y+1/2, -z+1/2'
'-x, -y, -z'
'x-1/2, -y-1/2, z-1/2'

loop_
_atom_site_label
_atom_site_fract_x
_atom_site_fract_y
_atom_site_fract_z
_atom_site_U_iso_or_equiv
_atom_site_adp_type
_atom_site_calc_flag
_atom_site_refinement_flags
_atom_site_occupancy
_atom_site_type_symbol
N 1.2210(4) 0.9545(2) 0.89306(12) 0.0458(6) Uani d . 1 N
C11 1.0828(4) 0.8466(2) 0.86600(13) 0.0374(6) Uani d . 1 C
C7 0.6730(3) 0.5416(2) 0.78101(13) 0.0385(6) Uani d . 1 C
H7 0.7300 0.4928 0.7415 0.046 Uiso calc R 1 H
C2 0.6266(4) 0.4443(2) 0.84077(13) 0.0373(6) Uani d . 1 C
O1 0.9278(3) 0.33254(17) 0.83014(12) 0.0579(6) Uani d . 1 O
C9 1.0070(4) 0.6590(2) 0.78803(13) 0.0398(6) Uani d . 1 C
H9 1.0425 0.5991 0.7526 0.048 Uiso calc R 1 H
C8 0.8248(4) 0.6466(2) 0.81357(12) 0.0346(6) Uani d . 1 C
O2 0.4904(2) 0.59957(17) 0.74825(9) 0.0457(5) Uani d . 1 O
H2 0.5141 0.6617 0.7213 0.069 Uiso calc R 1 H
O4 1.3845(3) 0.95851(18) 0.87022(12) 0.0649(6) Uani d . 1 O
C12 0.9003(4) 0.8371(2) 0.89301(13) 0.0409(6) Uani d . 1 C
H12 0.8645 0.8972 0.9283 0.049 Uiso calc R 1 H
O3 1.1677(3) 1.03383(19) 0.93766(12) 0.0676(6) Uani d . 1 O
C1 0.7776(4) 0.3396(2) 0.86083(14) 0.0444(7) Uani d . 1 C
C13 0.7733(4) 0.7365(2) 0.86636(13) 0.0422(6) Uani d . 1 C
H13 0.6500 0.7284 0.8841 0.051 Uiso calc R 1 H
C10 1.1405(4) 0.7596(2) 0.81411(14) 0.0421(6) Uani d . 1 C
H10 1.2645 0.7674 0.7969 0.050 Uiso calc R 1 H
C3 0.4580(4) 0.4432(2) 0.87028(15) 0.0484(7) Uani d . 1 C
H3 0.3625 0.5069 0.8535 0.058 Uiso calc R 1 H
C6 0.7267(5) 0.2352(3) 0.91566(18) 0.0675(9) Uani d . 1 C
H6A 0.6665 0.1605 0.8870 0.081 Uiso calc R 1 H
H6B 0.8502 0.2049 0.9453 0.081 Uiso calc R 1 H
C5 0.5855(4) 0.2813(3) 0.96908(17) 0.0693(9) Uani d . 1 C
H5A 0.5427 0.2060 0.9965 0.083 Uiso calc R 1 H
H5B 0.6559 0.3417 1.0058 0.083 Uiso calc R 1 H
C4 0.4077(5) 0.3478(3) 0.92858(17) 0.0643(9) Uani d . 1 C
H4A 0.3387 0.3944 0.9650 0.077 Uiso calc R 1 H
H4B 0.3164 0.2817 0.9042 0.077 Uiso calc R 1 H

loop_
_atom_site_aniso_label
_atom_site_aniso_U_11
_atom_site_aniso_U_22
_atom_site_aniso_U_33
_atom_site_aniso_U_12
_atom_site_aniso_U_13
_atom_site_aniso_U_23
N 0.0495(15) 0.0395(13) 0.0465(14) -0.0033(11) -0.0002(11) 0.0062(11)
C11 0.0472(16) 0.0294(13) 0.0337(14) -0.0002(11) -0.0010(11) 0.0044(10)
C7 0.0430(15) 0.0355(14) 0.0366(14) 0.0042(11) 0.0036(11) -0.0046(11)
C2 0.0427(15) 0.0286(13) 0.0392(14) 0.0006(11) 0.0008(11) -0.0045(10)
O1 0.0491(12) 0.0497(12) 0.0749(14) 0.0103(9) 0.0084(10) -0.0035(9)
C9 0.0436(15) 0.0384(14) 0.0380(14) 0.0061(11) 0.0075(12) -0.0063(11)
C8 0.0410(15) 0.0320(13) 0.0303(13) 0.0045(11) 0.0032(11) 0.0029(10)
O2 0.0447(11) 0.0437(11) 0.0468(11) -0.0008(8) -0.0011(8) 0.0106(8)
O4 0.0562(13) 0.0568(13) 0.0820(15) -0.0115(11) 0.0104(11) 0.0003(11)
C12 0.0473(16) 0.0391(15) 0.0365(14) 0.0033(12) 0.0071(12) -0.0067(11)
O3 0.0806(15) 0.0513(12) 0.0721(14) -0.0124(10) 0.0154(12) -0.0243(11)
C1 0.0494(17) 0.0349(15) 0.0461(16) 0.0001(13) -0.0034(13) -0.0070(12)
C13 0.0470(16) 0.0403(15) 0.0423(15) -0.0044(12) 0.0170(12) -0.0047(12)
C10 0.0381(15) 0.0445(15) 0.0444(15) 0.0036(12) 0.0084(12) 0.0006(12)
C3 0.0497(17) 0.0401(15) 0.0548(17) 0.0076(13) 0.0054(13) 0.0108(12)
C6 0.085(2) 0.0451(17) 0.070(2) 0.0147(16) 0.0016(18) 0.0145(15)
C5 0.078(2) 0.065(2) 0.065(2) 0.0060(17) 0.0082(17) 0.0259(16)
C4 0.071(2) 0.0562(19) 0.069(2) 0.0009(15) 0.0189(16) 0.0213(15)

loop_
_atom_type_symbol
_atom_type_description
_atom_type_scat_dispersion_real
_atom_type_scat_dispersion_imag
_atom_type_scat_source
C C 0.0033 0.0016 'International Tables Vol C Tables 4.2.6.8 and 6.1.1.4'
H H 0.0000 0.0000 'International Tables Vol C Tables 4.2.6.8 and 6.1.1.4'
N N 0.0061 0.0033 'International Tables Vol C Tables 4.2.6.8 and 6.1.1.4'
O O 0.0106 0.0060 'International Tables Vol C Tables 4.2.6.8 and 6.1.1.4'

loop_
_geom_angle_atom_site_label_1
_geom_angle_atom_site_label_2
_geom_angle_atom_site_label_3
_geom_angle
_geom_angle_publ_flag
O1 C1 C2 121.3(2) y
O1 C1 C6 121.7(2) y
C2 C1 C6 116.8(2) y
C1 C2 C3 119.9(2) y
C1 C2 C7 115.9(2) y
C3 C2 C7 124.0(2) y
C2 C3 C4 125.1(2) y
C3 C4 C5 113.1(2) y
C4 C5 C6 111.8(2) y
C1 C6 C5 114.2(2) y
O2 C7 C2 108.08(19) y
O2 C7 C8 111.29(18) y
C2 C7 C8 112.12(19) y
C7 C8 C9 121.1(2) y
O3 N C11 118.3(2) ?
O3 N O4 123.5(2) ?
O4 N C11 118.1(2) ?
C8 C9 C10 121.3(2) ?
C9 C8 C13 118.9(2) ?
C10 C11 C12 122.5(2) ?
C10 C11 N 118.3(2) ?
C11 C10 C9 117.8(2) ?
C12 C13 C8 121.4(2) ?
C12 C11 N 119.3(2) ?
C13 C12 C11 118.1(2) ?
C13 C8 C7 119.8(2) ?
C8 C9 H9 119.3 ?
C10 C9 H9 119.3 ?
C7 O2 H2 109.5 ?
C13 C12 H12 120.9 ?
O2 C7 H7 108.4 ?
C2 C7 H7 108.4 ?
C8 C7 H7 108.4 ?
C11 C12 H12 120.9 ?
C12 C13 H13 119.3 ?
C8 C13 H13 119.3 ?
C11 C10 H10 121.1 ?
C9 C10 H10 121.1 ?
C2 C3 H3 117.5 ?
C4 C3 H3 117.5 ?
C5 C6 H6A 108.7 ?
C1 C6 H6A 108.7 ?
C5 C6 H6B 108.7 ?
C1 C6 H6B 108.7 ?
H6A C6 H6B 107.6 ?
C4 C5 H5A 109.3 ?
C6 C5 H5A 109.3 ?
C4 C5 H5B 109.3 ?
C6 C5 H5B 109.3 ?
H5A C5 H5B 107.9 ?
C5 C4 H4A 109.0 ?
C3 C4 H4A 109.0 ?
C5 C4 H4B 109.0 ?
C3 C4 H4B 109.0 ?
H4A C4 H4B 107.8 ?

loop_
_geom_bond_atom_site_label_1
_geom_bond_atom_site_label_2
_geom_bond_distance
_geom_bond_publ_flag
O1 C1 1.214(3) y
O2 C7 1.413(3) y
C1 C2 1.477(3) y
C1 C6 1.510(4) y
C2 C3 1.313(3) y
C2 C7 1.514(3) y
C3 C4 1.491(3) y
C4 C5 1.472(4) y
C5 C6 1.507(4) y
C7 C8 1.532(3) y
C8 C13 1.387(3) ?
C9 C8 1.369(3) ?
C9 C10 1.394(3) ?
C11 C10 1.371(3) ?
C11 C12 1.381(3) ?
C12 C13 1.372(3) ?
N C11 1.472(3) ?
N O3 1.218(3) ?
N O4 1.224(3) ?
C7 H7 0.9800 ?
C9 H9 0.9300 ?
O2 H2 0.8200 ?
C12 H12 0.9300 ?
C13 H13 0.9300 ?
C10 H10 0.9300 ?
C3 H3 0.9300 ?
C6 H6A 0.9700 ?
C6 H6B 0.9700 ?
C5 H5A 0.9700 ?
C5 H5B 0.9700 ?
C4 H4A 0.9700 ?
C4 H4B 0.9700 ?

loop_
_geom_hbond_atom_site_label_D
_geom_hbond_atom_site_label_H
_geom_hbond_atom_site_label_A
_geom_hbond_site_symmetry_A
_geom_hbond_distance_DH
_geom_hbond_distance_HA
_geom_hbond_distance_DA
_geom_hbond_angle_DHA
_geom_hbond_publ_flag
O2 H2 O1 2_656 0.82 2.02 2.834(2) 171 y
C10 H10 O2 1_655 0.93 2.51 3.208(3) 132 y
C12 H12 O3 3_777 0.93 2.53 3.376(3) 152 y
C3 H3 O2 . 0.93 2.36 2.722(3) 103 y

loop_
_geom_torsion_atom_site_label_1
_geom_torsion_atom_site_label_2
_geom_torsion_atom_site_label_3
_geom_torsion_atom_site_label_4
_geom_torsion
O3 N C11 C10 178.1(2)
O4 N C11 C10 -2.8(3)
O3 N C11 C12 -1.4(3)
O4 N C11 C12 177.7(2)
O2 C7 C2 C3 -17.1(3)
C8 C7 C2 C3 105.9(3)
O2 C7 C2 C1 157.83(19)
C8 C7 C2 C1 -79.2(2)
C10 C9 C8 C13 0.1(3)
C10 C9 C8 C7 176.0(2)
O2 C7 C8 C9 -120.3(2)
C2 C7 C8 C9 118.5(2)
O2 C7 C8 C13 55.5(3)
C2 C7 C8 C13 -65.7(3)
C10 C11 C12 C13 -0.1(4)
N C11 C12 C13 179.4(2)
C3 C2 C1 O1 174.4(2)
C7 C2 C1 O1 -0.8(3)
C3 C2 C1 C6 -0.1(3)
C7 C2 C1 C6 -175.3(2)
C11 C12 C13 C8 -0.2(4)
C9 C8 C13 C12 0.3(3)
C7 C8 C13 C12 -175.7(2)
C12 C11 C10 C9 0.4(3)
N C11 C10 C9 -179.06(19)
C8 C9 C10 C11 -0.4(3)
C1 C2 C3 C4 4.6(4)
C7 C2 C3 C4 179.3(2)
O1 C1 C6 C5 158.4(3)
C2 C1 C6 C5 -27.1(3)
C1 C6 C5 C4 49.6(4)
C6 C5 C4 C3 -44.7(4)
C2 C3 C4 C5 18.9(4)

loop_
_cod_related_entry_id
_cod_related_entry_database
_cod_related_entry_code
1 ChemSpider 5068461
